data_9008200
loop_
_publ_author_name
'Ohmasa, M.'
'Nowacki, W.'

_publ_section_title
;
 A redetermination of the crystal structure of aikinite [BiS2|S|CuIVPbVII]
;
_journal_name_full 'Zeitschrift fur Kristallographie'
_journal_page_first 71
_journal_page_last 86
_journal_volume 132
_journal_year 1970
_chemical_compound_source 'Beresowsk, Ural'
_chemical_formula_sum 'Bi Cu Pb S3'
_chemical_name_mineral Aikinite
_space_group_IT_number 62
_symmetry_space_group_name_Hall '-P 2ac 2n'
_symmetry_space_group_name_H-M 'P n m a'
_cell_angle_alpha 90
_cell_angle_beta 90
_cell_angle_gamma 90
_cell_length_a 11.638
_cell_length_b 4.039
_cell_length_c 11.319
_cell_formula_units_Z 4
_cell_volume 532.060
_database_code_amcsd 0010716
_exptl_crystal_density_diffrn 7.190
_cod_original_formula_sum 'Bi S3 Cu Pb'
_cod_database_code 9008200

loop_
_space_group_symop_operation_xyz
x,y,z
x,1/2-y,z
-x,1/2+y,-z
1/2-x,1/2+y,1/2+z
1/2+x,1/2-y,1/2-z
1/2+x,y,1/2-z
1/2-x,-y,1/2+z
-x,-y,-z

loop_
_atom_site_label
_atom_site_fract_x
_atom_site_fract_y
_atom_site_fract_z
_atom_site_U_iso_or_equiv
Bi 0.01890 0.25000 0.68270 0.03204
S1 0.71600 0.25000 0.69860 0.02368
S2 0.04670 0.25000 0.14000 0.02672
S3 0.37750 0.25000 0.05590 0.02660
Cu 0.23380 0.25000 0.20850 0.04749
Pb 0.83290 0.25000 0.01050 0.03964

loop_
_cod_related_entry_id
_cod_related_entry_database
_cod_related_entry_code
1 AMCSD 0010716
